data_7153875
loop_
_publ_author_name
'Kotovshchikov, Yury N.'
'Latyshev, Gennadij V.'
'Lukashev, Nikolay V.'
'Beletskaya, Irina P.'

_publ_section_title
;
 Synthesis of novel 1,2,3-triazolyl derivatives of pregnane, androstane
 and d-homoandrostane. Tandem &quot;click&quot; reaction/Cu-catalyzed
 d-homo rearrangement.
;
_journal_issue 22
_journal_name_full 'Organic &amp; biomolecular chemistry'
_journal_page_first 3707
_journal_page_last 3720
_journal_paper_doi 10.1039/c4ob00404c
_journal_volume 12
_journal_year 2014
_chemical_absolute_configuration unk
_chemical_formula_moiety 'C29 H37 N3 O3'
_chemical_formula_sum 'C29 H37 N3 O3'
_chemical_formula_weight 475.62
_chemical_melting_point_gt 564
_chemical_melting_point_lt 566
_chemical_name_systematic
; 
 3\b--hydroxy--16\b--(4--phenyl--1<i>H</i>--1,2,3--triazol--1--yl)--
17\a--hydroxy--17\b--methyl--D--homoandrost--5--en--17a--one 
;
_space_group_IT_number 19
_symmetry_cell_setting orthorhombic
_symmetry_space_group_name_Hall 'P 2ac 2ab'
_symmetry_space_group_name_H-M 'P 21 21 21'
_atom_sites_solution_hydrogens geom
_atom_sites_solution_primary direct
_atom_sites_solution_secondary difmap
_audit_creation_method SHELXL97
_cell_angle_alpha 90.00
_cell_angle_beta 90.00
_cell_angle_gamma 90.00
_cell_formula_units_Z 4
_cell_length_a 5.91340(10)
_cell_length_b 19.9075(4)
_cell_length_c 23.6392(5)
_cell_measurement_reflns_used 14050
_cell_measurement_temperature 295(2)
_cell_measurement_theta_max 69.66
_cell_measurement_theta_min 4.35
_cell_volume 2782.83(9)
_computing_cell_refinement '<i>X--AREA</i>  (STOE & CIE, 2012)'
_computing_data_collection '<i>X--AREA</i>  (STOE & CIE, 2012)'
_computing_data_reduction '<i>X--AREA</i>  (STOE & CIE, 2012)'
_computing_molecular_graphics '<i>Ortep--3</i> (Farrugia,   1997)'
_computing_publication_material '<i>WinGX</i>    (Farrugia,   1999)'
_computing_structure_refinement '<i>SHELXL97</i> (Sheldrick,  2008)'
_computing_structure_solution '<i>SHELXS97</i> (Sheldrick,  2008)'
_diffrn_ambient_temperature 295(2)
_diffrn_detector Pilatus100K
_diffrn_detector_area_resol_mean 5.81
_diffrn_detector_type STOE
_diffrn_measured_fraction_theta_full 0.992
_diffrn_measured_fraction_theta_max 0.992
_diffrn_measurement_details '3497 frames, detector distance = 60 mm'
_diffrn_measurement_device_type 'Stoe STADI VARI'
_diffrn_measurement_method 'rotation method'
_diffrn_radiation_collimation 'focusing mirrors'
_diffrn_radiation_monochromator none
_diffrn_radiation_polarisn_norm 0
_diffrn_radiation_type 'Cu K\a'
_diffrn_radiation_wavelength 1.5418
_diffrn_reflns_av_R_equivalents 0.0000
_diffrn_reflns_av_sigmaI/netI 0.0875
_diffrn_reflns_limit_h_max 7
_diffrn_reflns_limit_h_min 0
_diffrn_reflns_limit_k_max 24
_diffrn_reflns_limit_k_min 0
_diffrn_reflns_limit_l_max 28
_diffrn_reflns_limit_l_min 0
_diffrn_reflns_number 3036
_diffrn_reflns_theta_full 70.10
_diffrn_reflns_theta_max 70.10
_diffrn_reflns_theta_min 4.44
_diffrn_source 'Cu GeniX 3D'
_diffrn_source_current 0.600
_diffrn_source_power 0.030
_diffrn_source_voltage 50
_exptl_absorpt_coefficient_mu 0.584
_exptl_absorpt_correction_T_max 1.2541
_exptl_absorpt_correction_T_min 0.9392
_exptl_absorpt_correction_type refdelf
_exptl_absorpt_process_details
;
 Walker, N. & Stuart, D (1983) Acta. Cryst. A39, 158-166
;
_exptl_crystal_colour colourless
_exptl_crystal_density_diffrn 1.135
_exptl_crystal_density_method 'not measured'
_exptl_crystal_description prism
_exptl_crystal_F_000 1024
_exptl_crystal_preparation CH~2~Cl~2~--CH~3~OH
_exptl_crystal_size_max .2
_exptl_crystal_size_mid .2
_exptl_crystal_size_min .2
_refine_diff_density_max 0.356
_refine_diff_density_min -0.131
_refine_diff_density_rms 0.035
_refine_ls_abs_structure_details 'Flack H D (1983), Acta Cryst. A39, 876-881'
_refine_ls_abs_structure_Flack 0
_refine_ls_extinction_method none
_refine_ls_goodness_of_fit_ref 0.869
_refine_ls_hydrogen_treatment constr
_refine_ls_matrix_type full
_refine_ls_number_parameters 301
_refine_ls_number_reflns 3036
_refine_ls_number_restraints 0
_refine_ls_restrained_S_all 0.869
_refine_ls_R_factor_all 0.0835
_refine_ls_R_factor_gt 0.0465
_refine_ls_shift/su_max 0.000
_refine_ls_shift/su_mean 0.000
_refine_ls_structure_factor_coef Fsqd
_refine_ls_weighting_details 'calc w=1/[\s^2^(Fo^2^)+(0.0534P)^2^P] where P=(Fo^2^+2Fc^2^)/3'
_refine_ls_weighting_scheme calc
_refine_ls_wR_factor_gt 0.1038
_refine_ls_wR_factor_ref 0.1158
_reflns_number_gt 1835
_reflns_number_total 3036
_reflns_threshold_expression >2\s(I)
_cod_data_source_file c4ob00404c2.cif
_cod_data_source_block r210
_cod_database_code 7153875
_exptl_absorpt_factor_mur 0.063

loop_
_symmetry_equiv_pos_as_xyz
'x, y, z'
'-x, y+1/2, -z+1/2'
'x+1/2, -y+1/2, -z'
'-x+1/2, -y, z+1/2'

loop_
_atom_site_label
_atom_site_type_symbol
_atom_site_fract_x
_atom_site_fract_y
_atom_site_fract_z
_atom_site_U_iso_or_equiv
_atom_site_adp_type
_atom_site_occupancy
_atom_site_symmetry_multiplicity
_atom_site_calc_flag
_atom_site_refinement_flags
C1 C 0.0065(7) 0.84829(18) 0.39199(13) 0.0611(10) Uani 1 1 d .
H1 H 0.1015 0.8084 0.3972 0.073 Uiso 1 1 calc R
O1 O -0.0812(5) 0.85069(13) 0.33543(10) 0.0765(8) Uani 1 1 d .
H1A H -0.1062 0.8124 0.3243 0.115 Uiso 1 1 calc R
C2 C 0.1442(7) 0.9129(2) 0.40296(14) 0.0679(11) Uani 1 1 d .
H2A H 0.2785 0.9125 0.3794 0.082 Uiso 1 1 calc R
H2B H 0.0542 0.9516 0.3923 0.082 Uiso 1 1 calc R
C3 C 0.2132(7) 0.9194(2) 0.46386(14) 0.0656(11) Uani 1 1 d .
H3A H 0.2970 0.9609 0.4687 0.079 Uiso 1 1 calc R
H3B H 0.3133 0.8825 0.4735 0.079 Uiso 1 1 calc R
C4 C 0.0114(6) 0.91917(16) 0.50465(14) 0.0514(8) Uani 1 1 d .
C41 C -0.1391(7) 0.98059(16) 0.49489(16) 0.0640(10) Uani 1 1 d .
H41A H -0.2227 0.9902 0.5287 0.096 Uiso 1 1 calc R
H41B H -0.2424 0.9716 0.4645 0.096 Uiso 1 1 calc R
H41C H -0.0466 1.0185 0.4853 0.096 Uiso 1 1 calc R
C5 C 0.1063(6) 0.91682(17) 0.56691(13) 0.0518(9) Uani 1 1 d .
H5 H 0.2234 0.8820 0.5675 0.062 Uiso 1 1 calc R
C6 C 0.2223(7) 0.98264(19) 0.58248(13) 0.0619(10) Uani 1 1 d .
H6A H 0.1170 1.0194 0.5767 0.074 Uiso 1 1 calc R
H6B H 0.3499 0.9896 0.5574 0.074 Uiso 1 1 calc R
C7 C 0.3065(6) 0.98419(19) 0.64418(14) 0.0615(10) Uani 1 1 d .
H7A H 0.4275 0.9517 0.6488 0.074 Uiso 1 1 calc R
H7B H 0.3673 1.0283 0.6525 0.074 Uiso 1 1 calc R
C8 C 0.1177(6) 0.96821(16) 0.68570(14) 0.0527(8) Uani 1 1 d .
C81 C -0.0674(7) 1.02378(17) 0.68453(16) 0.0629(10) Uani 1 1 d .
H81A H -0.1332 1.0260 0.6475 0.094 Uiso 1 1 calc R
H81B H -0.0005 1.0663 0.6937 0.094 Uiso 1 1 calc R
H81C H -0.1827 1.0133 0.7117 0.094 Uiso 1 1 calc R
C9 C 0.2126(6) 0.96518(18) 0.74540(15) 0.0546(9) Uani 1 1 d .
O9 O 0.3929(5) 0.99031(16) 0.75640(11) 0.0821(9) Uani 1 1 d .
C10 C 0.0839(6) 0.93075(17) 0.79479(14) 0.0552(9) Uani 1 1 d .
C101 C -0.1028(7) 0.97533(18) 0.81900(15) 0.0614(9) Uani 1 1 d .
H10A H -0.0603 1.0216 0.8151 0.092 Uiso 1 1 calc R
H10B H -0.1243 0.9649 0.8583 0.092 Uiso 1 1 calc R
H10C H -0.2410 0.9674 0.7988 0.092 Uiso 1 1 calc R
O101 O 0.2290(4) 0.91981(13) 0.83999(10) 0.0685(7) Uani 1 1 d .
H101 H 0.3344 0.8960 0.8297 0.103 Uiso 1 1 calc R
C11 C -0.0062(6) 0.86296(17) 0.77234(14) 0.0545(9) Uani 1 1 d .
H11 H 0.1270 0.8352 0.7644 0.065 Uiso 1 1 calc R
C12 C -0.1339(6) 0.87015(18) 0.71584(13) 0.0551(9) Uani 1 1 d .
H12A H -0.1908 0.8266 0.7041 0.066 Uiso 1 1 calc R
H12B H -0.2622 0.8999 0.7209 0.066 Uiso 1 1 calc R
C13 C 0.0226(6) 0.89846(16) 0.66965(13) 0.0496(8) Uani 1 1 d .
H13 H 0.1541 0.8685 0.6692 0.060 Uiso 1 1 calc R
C14 C -0.0743(6) 0.89530(16) 0.60927(14) 0.0511(9) Uani 1 1 d .
H14 H -0.2006 0.9270 0.6068 0.061 Uiso 1 1 calc R
C15 C -0.1624(7) 0.82587(16) 0.59532(14) 0.0604(10) Uani 1 1 d .
H15A H -0.0554 0.7926 0.6089 0.073 Uiso 1 1 calc R
H15B H -0.3043 0.8188 0.6150 0.073 Uiso 1 1 calc R
C16 C -0.1986(8) 0.81585(18) 0.53364(15) 0.0670(12) Uani 1 1 d .
H16 H -0.2792 0.7779 0.5227 0.080 Uiso 1 1 calc R
C17 C -0.1268(6) 0.85598(16) 0.49301(14) 0.0527(9) Uani 1 1 d .
C18 C -0.1941(8) 0.8466(2) 0.43227(15) 0.0721(12) Uani 1 1 d .
H18A H -0.2996 0.8818 0.4218 0.087 Uiso 1 1 calc R
H18B H -0.2713 0.8039 0.4283 0.087 Uiso 1 1 calc R
N19 N -0.1395(5) 0.82625(14) 0.81440(12) 0.0548(7) Uani 1 1 d .
N20 N -0.3682(5) 0.82910(16) 0.81331(13) 0.0603(8) Uani 1 1 d .
N21 N -0.4361(5) 0.78935(15) 0.85280(13) 0.0593(8) Uani 1 1 d .
C22 C -0.2618(7) 0.75949(16) 0.87977(13) 0.0535(9) Uani 1 1 d .
C23 C -0.0663(3) 0.78505(7) 0.85369(6) 0.0572(9) Uani 1 1 d .
H23 H 0.0833 0.7749 0.8624 0.069 Uiso 1 1 calc R
C24 C -0.2897(3) 0.71154(7) 0.92593(6) 0.0511(9) Uani 1 1 d R
C25 C -0.4916(3) 0.67605(7) 0.92949(6) 0.0662(10) Uani 1 1 d R
H25 H -0.6021 0.6817 0.9019 0.079 Uiso 1 1 calc R
C26 C -0.5282(3) 0.63214(7) 0.97426(6) 0.0688(11) Uani 1 1 d R
H26 H -0.6633 0.6084 0.9766 0.083 Uiso 1 1 calc R
C27 C -0.3630(3) 0.62373(7) 1.01548(6) 0.0780(13) Uani 1 1 d R
H27 H -0.3876 0.5943 1.0454 0.094 Uiso 1 1 calc R
C28 C -0.1611(3) 0.65922(7) 1.01192(6) 0.0661(11) Uani 1 1 d R
H28 H -0.0506 0.6536 1.0395 0.079 Uiso 1 1 calc R
C29 C -0.1245(3) 0.70312(7) 0.96715(6) 0.0646(10) Uani 1 1 d R
H29 H 0.0106 0.7269 0.9648 0.078 Uiso 1 1 calc R

loop_
_atom_site_aniso_label
_atom_site_aniso_U_11
_atom_site_aniso_U_22
_atom_site_aniso_U_33
_atom_site_aniso_U_23
_atom_site_aniso_U_13
_atom_site_aniso_U_12
C1 0.080(3) 0.060(2) 0.0426(19) 0.0061(16) 0.0137(19) 0.010(2)
O1 0.108(2) 0.0726(16) 0.0490(14) -0.0028(12) 0.0103(15) 0.0027(17)
C2 0.060(2) 0.084(3) 0.060(2) 0.0128(19) 0.016(2) -0.005(2)
C3 0.055(3) 0.083(3) 0.059(2) 0.0075(18) 0.0146(19) 0.000(2)
C4 0.041(2) 0.0536(19) 0.060(2) 0.0020(16) 0.0067(17) -0.0019(18)
C41 0.059(2) 0.054(2) 0.079(2) 0.0002(18) -0.003(2) 0.010(2)
C5 0.051(2) 0.056(2) 0.0487(18) 0.0105(15) 0.0000(17) 0.0001(19)
C6 0.052(2) 0.080(3) 0.0531(19) 0.0076(18) -0.0002(18) -0.018(2)
C7 0.047(2) 0.065(2) 0.072(2) 0.0088(18) -0.0001(18) -0.0135(19)
C8 0.042(2) 0.0514(18) 0.065(2) 0.0021(16) 0.0056(18) -0.0095(18)
C81 0.058(2) 0.057(2) 0.074(2) -0.0017(18) -0.002(2) 0.001(2)
C9 0.040(2) 0.057(2) 0.067(2) -0.0091(17) 0.0041(18) 0.0025(19)
O9 0.0494(18) 0.110(2) 0.0864(18) 0.0037(16) -0.0116(15) -0.0265(18)
C10 0.049(2) 0.061(2) 0.0557(19) 0.0012(17) -0.0044(18) 0.0051(19)
C101 0.054(2) 0.067(2) 0.064(2) -0.0086(18) 0.000(2) -0.004(2)
O101 0.0555(16) 0.0890(18) 0.0611(14) 0.0030(12) -0.0087(14) -0.0004(16)
C11 0.041(2) 0.061(2) 0.062(2) 0.0045(17) 0.0091(18) 0.0036(19)
C12 0.053(2) 0.064(2) 0.049(2) 0.0027(16) 0.0090(18) -0.012(2)
C13 0.048(2) 0.0484(17) 0.0520(19) 0.0061(15) 0.0051(16) 0.0010(17)
C14 0.043(2) 0.0445(17) 0.065(2) 0.0011(15) 0.0059(17) -0.0088(17)
C15 0.067(3) 0.058(2) 0.057(2) 0.0067(17) 0.0121(19) -0.006(2)
C16 0.085(3) 0.058(2) 0.058(2) -0.0035(17) 0.007(2) -0.019(2)
C17 0.045(2) 0.0538(18) 0.059(2) 0.0002(17) 0.0089(18) -0.0036(19)
C18 0.085(3) 0.077(2) 0.054(2) -0.0008(18) 0.014(2) -0.026(2)
N19 0.0443(18) 0.0613(17) 0.0589(17) 0.0058(14) 0.0017(15) -0.0050(17)
N20 0.0392(18) 0.079(2) 0.0631(18) 0.0167(16) 0.0021(15) -0.0041(18)
N21 0.0496(19) 0.0637(17) 0.0647(19) 0.0096(15) 0.0047(16) 0.0011(17)
C22 0.050(2) 0.060(2) 0.0511(18) -0.0070(16) 0.0047(18) 0.001(2)
C23 0.038(2) 0.070(2) 0.063(2) 0.0053(19) 0.0032(18) -0.0012(19)
C24 0.047(2) 0.0495(19) 0.057(2) -0.0030(16) 0.0040(17) -0.0009(18)
C25 0.065(3) 0.067(2) 0.067(2) 0.0060(19) 0.000(2) 0.006(2)
C26 0.079(3) 0.057(2) 0.071(2) 0.0038(19) 0.005(2) -0.012(2)
C27 0.118(4) 0.048(2) 0.068(3) 0.0020(18) 0.027(3) 0.007(3)
C28 0.078(3) 0.053(2) 0.068(2) 0.0044(18) -0.001(2) 0.009(2)
C29 0.069(3) 0.060(2) 0.065(2) -0.0090(18) -0.002(2) 0.000(2)

loop_
_atom_type_symbol
_atom_type_description
_atom_type_scat_dispersion_real
_atom_type_scat_dispersion_imag
_atom_type_scat_source
C C 0.0181 0.0000 'International Tables Vol C Tables 4.2.6.8 and 6.1.1.4'
H H 0.0000 0.0000 'International Tables Vol C Tables 4.2.6.8 and 6.1.1.4'
N N 0.0311 0.0000 'International Tables Vol C Tables 4.2.6.8 and 6.1.1.4'
O O 0.0492 0.0000 'International Tables Vol C Tables 4.2.6.8 and 6.1.1.4'

loop_
_geom_angle_atom_site_label_1
_geom_angle_atom_site_label_2
_geom_angle_atom_site_label_3
_geom_angle
O1 C1 C18 107.6(3)
O1 C1 C2 108.6(3)
C18 C1 C2 108.9(3)
O1 C1 H1 110.5
C18 C1 H1 110.5
C2 C1 H1 110.5
C1 O1 H1A 109.5
C3 C2 C1 112.1(3)
C3 C2 H2A 109.2
C1 C2 H2A 109.2
C3 C2 H2B 109.2
C1 C2 H2B 109.2
H2A C2 H2B 107.9
C2 C3 C4 113.0(3)
C2 C3 H3A 109.0
C4 C3 H3A 109.0
C2 C3 H3B 109.0
C4 C3 H3B 109.0
H3A C3 H3B 107.8
C17 C4 C41 108.7(3)
C17 C4 C3 107.8(3)
C41 C4 C3 110.8(3)
C17 C4 C5 109.6(3)
C41 C4 C5 111.8(3)
C3 C4 C5 108.1(3)
C4 C41 H41A 109.5
C4 C41 H41B 109.5
H41A C41 H41B 109.5
C4 C41 H41C 109.5
H41A C41 H41C 109.5
H41B C41 H41C 109.5
C6 C5 C14 113.5(3)
C6 C5 C4 111.1(3)
C14 C5 C4 111.9(3)
C6 C5 H5 106.6
C14 C5 H5 106.6
C4 C5 H5 106.6
C5 C6 C7 113.0(3)
C5 C6 H6A 109.0
C7 C6 H6A 109.0
C5 C6 H6B 109.0
C7 C6 H6B 109.0
H6A C6 H6B 107.8
C8 C7 C6 111.7(3)
C8 C7 H7A 109.3
C6 C7 H7A 109.3
C8 C7 H7B 109.3
C6 C7 H7B 109.3
H7A C7 H7B 107.9
C7 C8 C9 109.7(3)
C7 C8 C13 107.3(3)
C9 C8 C13 109.1(3)
C7 C8 C81 110.9(3)
C9 C8 C81 107.7(3)
C13 C8 C81 112.2(3)
C8 C81 H81A 109.5
C8 C81 H81B 109.5
H81A C81 H81B 109.5
C8 C81 H81C 109.5
H81A C81 H81C 109.5
H81B C81 H81C 109.5
O9 C9 C8 120.7(3)
O9 C9 C10 117.0(3)
C8 C9 C10 122.3(3)
O101 C10 C101 104.4(3)
O101 C10 C11 109.9(3)
C101 C10 C11 112.8(3)
O101 C10 C9 110.2(3)
C101 C10 C9 112.3(3)
C11 C10 C9 107.2(3)
C10 C101 H10A 109.5
C10 C101 H10B 109.5
H10A C101 H10B 109.5
C10 C101 H10C 109.5
H10A C101 H10C 109.5
H10B C101 H10C 109.5
C10 O101 H101 109.5
N19 C11 C12 111.8(3)
N19 C11 C10 112.9(3)
C12 C11 C10 112.7(3)
N19 C11 H11 106.3
C12 C11 H11 106.3
C10 C11 H11 106.3
C13 C12 C11 110.7(3)
C13 C12 H12A 109.5
C11 C12 H12A 109.5
C13 C12 H12B 109.5
C11 C12 H12B 109.5
H12A C12 H12B 108.1
C12 C13 C14 114.8(3)
C12 C13 C8 112.0(3)
C14 C13 C8 113.6(3)
C12 C13 H13 105.1
C14 C13 H13 105.1
C8 C13 H13 105.1
C15 C14 C5 110.8(3)
C15 C14 C13 111.6(3)
C5 C14 C13 109.7(3)
C15 C14 H14 108.2
C5 C14 H14 108.2
C13 C14 H14 108.2
C16 C15 C14 112.7(3)
C16 C15 H15A 109.1
C14 C15 H15A 109.1
C16 C15 H15B 109.1
C14 C15 H15B 109.1
H15A C15 H15B 107.8
C17 C16 C15 125.9(3)
C17 C16 H16 117.1
C15 C16 H16 117.1
C16 C17 C18 122.4(3)
C16 C17 C4 122.7(3)
C18 C17 C4 114.6(3)
C17 C18 C1 112.9(3)
C17 C18 H18A 109.0
C1 C18 H18A 109.0
C17 C18 H18B 109.0
C1 C18 H18B 109.0
H18A C18 H18B 107.8
C23 N19 N20 111.7(3)
C23 N19 C11 127.9(3)
N20 N19 C11 120.3(3)
N21 N20 N19 105.8(3)
N20 N21 C22 112.0(3)
N21 C22 C23 105.2(3)
N21 C22 C24 123.7(3)
C23 C22 C24 131.1(3)
N19 C23 C22 105.4(2)
N19 C23 H23 127.3
C22 C23 H23 127.3
C25 C24 C29 120.0
C25 C24 C22 118.35(17)
C29 C24 C22 121.58(17)
C26 C25 C24 120.0
C26 C25 H25 120.0
C24 C25 H25 120.0
C25 C26 C27 120.0
C25 C26 H26 120.0
C27 C26 H26 120.0
C28 C27 C26 120.0
C28 C27 H27 120.0
C26 C27 H27 120.0
C29 C28 C27 120.0
C29 C28 H28 120.0
C27 C28 H28 120.0
C28 C29 C24 120.0
C28 C29 H29 120.0
C24 C29 H29 120.0

loop_
_geom_bond_atom_site_label_1
_geom_bond_atom_site_label_2
_geom_bond_distance
C1 O1 1.435(4)
C1 C18 1.522(5)
C1 C2 1.544(5)
C1 H1 0.9800
O1 H1A 0.8200
C2 C3 1.502(5)
C2 H2A 0.9700
C2 H2B 0.9700
C3 C4 1.534(5)
C3 H3A 0.9700
C3 H3B 0.9700
C4 C17 1.525(5)
C4 C41 1.530(4)
C4 C5 1.576(5)
C41 H41A 0.9600
C41 H41B 0.9600
C41 H41C 0.9600
C5 C6 1.524(5)
C5 C14 1.525(5)
C5 H5 0.9800
C6 C7 1.542(5)
C6 H6A 0.9700
C6 H6B 0.9700
C7 C8 1.520(5)
C7 H7A 0.9700
C7 H7B 0.9700
C8 C9 1.520(5)
C8 C13 1.546(4)
C8 C81 1.557(5)
C81 H81A 0.9600
C81 H81B 0.9600
C81 H81C 0.9600
C9 O9 1.206(4)
C9 C10 1.553(5)
C10 O101 1.388(4)
C10 C101 1.527(5)
C10 C11 1.545(5)
C101 H10A 0.9600
C101 H10B 0.9600
C101 H10C 0.9600
O101 H101 0.8200
C11 N19 1.464(4)
C11 C12 1.541(5)
C11 H11 0.9800
C12 C13 1.538(4)
C12 H12A 0.9700
C12 H12B 0.9700
C13 C14 1.539(5)
C13 H13 0.9800
C14 C15 1.514(4)
C14 H14 0.9800
C15 C16 1.487(5)
C15 H15A 0.9700
C15 H15B 0.9700
C16 C17 1.319(5)
C16 H16 0.9300
C17 C18 1.502(5)
C18 H18A 0.9700
C18 H18B 0.9700
N19 C23 1.312(3)
N19 N20 1.354(4)
N20 N21 1.288(4)
N21 C22 1.350(5)
C22 C23 1.406(4)
C22 C24 1.459(4)
C23 H23 0.9300
C24 C25 1.3898
C24 C29 1.3900
C25 C26 1.3897
C25 H25 0.9300
C26 C27 1.3899
C26 H26 0.9300
C27 C28 1.3898
C27 H27 0.9300
C28 C29 1.3897
C28 H28 0.9300
C29 H29 0.9300

loop_
_geom_hbond_atom_site_label_D
_geom_hbond_atom_site_label_H
_geom_hbond_atom_site_label_A
_geom_hbond_distance_DH
_geom_hbond_distance_HA
_geom_hbond_distance_DA
_geom_hbond_angle_DHA
_geom_hbond_site_symmetry_A
O101 H101 N20 0.82 2.24 3.055(4) 172.8 1_655
O101 H101 N21 0.82 2.58 3.280(4) 144.5 1_655

loop_
_geom_torsion_atom_site_label_1
_geom_torsion_atom_site_label_2
_geom_torsion_atom_site_label_3
_geom_torsion_atom_site_label_4
_geom_torsion
O1 C1 C2 C3 171.5(3)
C18 C1 C2 C3 54.6(4)
C1 C2 C3 C4 -57.8(5)
C2 C3 C4 C17 54.5(4)
C2 C3 C4 C41 -64.3(4)
C2 C3 C4 C5 172.8(3)
C17 C4 C5 C6 -173.4(3)
C41 C4 C5 C6 -52.9(4)
C3 C4 C5 C6 69.4(4)
C17 C4 C5 C14 -45.5(4)
C41 C4 C5 C14 75.1(3)
C3 C4 C5 C14 -162.7(3)
C14 C5 C6 C7 49.8(4)
C4 C5 C6 C7 176.8(3)
C5 C6 C7 C8 -54.3(4)
C6 C7 C8 C9 175.8(3)
C6 C7 C8 C13 57.5(4)
C6 C7 C8 C81 -65.4(4)
C7 C8 C9 O9 18.4(5)
C13 C8 C9 O9 135.6(4)
C81 C8 C9 O9 -102.4(4)
C7 C8 C9 C10 -162.2(3)
C13 C8 C9 C10 -45.0(4)
C81 C8 C9 C10 77.0(4)
O9 C9 C10 O101 -15.9(4)
C8 C9 C10 O101 164.7(3)
O9 C9 C10 C101 100.1(4)
C8 C9 C10 C101 -79.3(4)
O9 C9 C10 C11 -135.5(4)
C8 C9 C10 C11 45.1(4)
O101 C10 C11 N19 62.5(4)
C101 C10 C11 N19 -53.6(4)
C9 C10 C11 N19 -177.8(3)
O101 C10 C11 C12 -169.8(3)
C101 C10 C11 C12 74.1(4)
C9 C10 C11 C12 -50.0(4)
N19 C11 C12 C13 -170.8(3)
C10 C11 C12 C13 60.9(4)
C11 C12 C13 C14 169.1(3)
C11 C12 C13 C8 -59.5(4)
C7 C8 C13 C12 167.8(3)
C9 C8 C13 C12 49.1(4)
C81 C8 C13 C12 -70.1(4)
C7 C8 C13 C14 -60.2(4)
C9 C8 C13 C14 -178.9(3)
C81 C8 C13 C14 61.8(4)
C6 C5 C14 C15 -173.1(3)
C4 C5 C14 C15 60.2(4)
C6 C5 C14 C13 -49.5(4)
C4 C5 C14 C13 -176.2(3)
C12 C13 C14 C15 -50.2(4)
C8 C13 C14 C15 179.3(3)
C12 C13 C14 C5 -173.3(3)
C8 C13 C14 C5 56.2(4)
C5 C14 C15 C16 -41.9(5)
C13 C14 C15 C16 -164.4(3)
C14 C15 C16 C17 12.0(6)
C15 C16 C17 C18 -172.5(4)
C15 C16 C17 C4 1.3(6)
C41 C4 C17 C16 -107.0(4)
C3 C4 C17 C16 132.8(4)
C5 C4 C17 C16 15.4(5)
C41 C4 C17 C18 67.3(4)
C3 C4 C17 C18 -52.9(4)
C5 C4 C17 C18 -170.3(3)
C16 C17 C18 C1 -131.1(4)
C4 C17 C18 C1 54.6(4)
O1 C1 C18 C17 -170.1(3)
C2 C1 C18 C17 -52.6(4)
C12 C11 N19 C23 145.7(3)
C10 C11 N19 C23 -86.1(4)
C12 C11 N19 N20 -29.7(4)
C10 C11 N19 N20 98.6(4)
C23 N19 N20 N21 0.4(4)
C11 N19 N20 N21 176.5(3)
N19 N20 N21 C22 -0.7(4)
N20 N21 C22 C23 0.7(4)
N20 N21 C22 C24 -179.4(3)
N20 N19 C23 C22 0.0(3)
C11 N19 C23 C22 -175.7(3)
N21 C22 C23 N19 -0.4(3)
C24 C22 C23 N19 179.7(3)
N21 C22 C24 C25 24.3(3)
C23 C22 C24 C25 -155.8(2)
N21 C22 C24 C29 -152.8(2)
C23 C22 C24 C29 27.0(4)
C29 C24 C25 C26 0.0
C22 C24 C25 C26 -177.17(16)
C24 C25 C26 C27 0.0
C25 C26 C27 C28 0.0
C26 C27 C28 C29 0.0
C27 C28 C29 C24 0.0
C25 C24 C29 C28 0.0
C22 C24 C29 C28 177.08(16)
